data_7708542
loop_
_publ_author_name
'Dobrynin, Mikhail V.'
'Kasatkina, Svetlana'
'Baykov, Sergey'
'Savko, Polina'
'Antonov, Nikita'
'Mikherdov, Alexander S.'
'Boyarskiy, Vadim'
'Islamova, Regina M.'

_publ_section_title
;
 Deprotonated diaminocarbene platinum complexes for thermoresponsive
 luminescent silicone materials: both catalysts and luminophores
;
_journal_name_full 'Dalton Transactions'
_journal_paper_doi 10.1039/D1DT02823E
_journal_year 2021
_chemical_formula_moiety 'C26 H28 Cl N5 O Pt, 0.356(H2 O)'
_chemical_formula_sum 'C26 H28.71 Cl N5 O1.36 Pt'
_chemical_formula_weight 663.49
_space_group_crystal_system monoclinic
_space_group_IT_number 15
_space_group_name_Hall '-I 2ya'
_space_group_name_H-M_alt 'I 1 2/a 1'
_atom_sites_solution_hydrogens mixed
_atom_sites_solution_primary dual
_audit_creation_date 2021-09-28
_audit_creation_method
;
Olex2 1.3
(compiled 2020.11.12 svn.r5f609507 for OlexSys, GUI svn.r6272)
;
_audit_update_record
;
2021-10-04 deposited with the CCDC.	2021-10-11 downloaded from the CCDC.
;
_cell_angle_alpha 90
_cell_angle_beta 101.9090(10)
_cell_angle_gamma 90
_cell_formula_units_Z 8
_cell_length_a 19.0902(3)
_cell_length_b 12.0056(2)
_cell_length_c 22.7916(3)
_cell_measurement_reflns_used 14300
_cell_measurement_temperature 100(2)
_cell_measurement_theta_max 70.2550
_cell_measurement_theta_min 2.7410
_cell_volume 5111.16(14)
_computing_cell_refinement 'CrysAlisPro 1.171.40.71a (Rigaku OD, 2020)'
_computing_data_collection 'CrysAlisPro 1.171.40.71a (Rigaku OD, 2020)'
_computing_data_reduction 'CrysAlisPro 1.171.40.71a (Rigaku OD, 2020)'
_computing_molecular_graphics 'Olex2 1.3 (Dolomanov et al., 2009)'
_computing_publication_material 'Olex2 1.3 (Dolomanov et al., 2009)'
_computing_structure_refinement 'SHELXL 2018/3 (Sheldrick, 2015)'
_computing_structure_solution 'SHELXT 2018/2 (Sheldrick, 2018)'
_diffrn_ambient_environment N~2~
_diffrn_ambient_temperature 100(2)
_diffrn_detector 'Hybrid Pixel Array Detector'
_diffrn_detector_area_resol_mean 10.0000
_diffrn_detector_type HyPix3000
_diffrn_measured_fraction_theta_full 0.998
_diffrn_measured_fraction_theta_max 0.996
_diffrn_measurement_details
;
List of Runs (angles in degrees, time in seconds):

  # Type    Start    End  Width  t~exp~   \w     \q     \k     \f   Frames
#--------------------------------------------------------------------------
  1  \w   -106.00 -26.00   0.50    0.52    --  -38.82 -33.00  49.00  160
  2  \w     27.00 107.00   0.50    0.52    --   38.82  33.00-151.00  160
  3  \w     16.00  48.00   0.50    0.52    --   38.82 -33.00  49.00   64
  4  \w    130.00 156.00   0.50    2.08    --  100.00  33.00-151.00   52
  5  \w     97.00 126.00   0.50    2.08    --  100.00  33.00-151.00   58
  6  \w     32.00 112.00   0.50    2.08    --  100.00 -33.00  49.00  160
  7  \w    -90.00 -50.00   0.50    0.52    --  -38.82 138.00 -60.00   80
  8  \w    -45.00 -15.00   0.50    0.52    --  -38.82 138.00 -60.00   60
  9  \w    -59.00 -21.00   0.50    0.52    --  -38.82 -21.00 -90.00   76
 10  \w    -60.00 -25.00   0.50    0.52    --  -38.82 -32.00-150.00   70
 11  \w    -29.00  12.00   0.50    0.52    --  -38.82  65.00 -30.00   82
 12  \w    -60.00 -35.00   0.50    0.52    --  -38.82  65.00 -30.00   50
 13  \w   -108.00 -64.00   0.50    0.52    --  -38.82 -21.00 -90.00   88
 14  \w    -44.00 -19.00   0.50    0.52    --  -38.82  33.00-151.00   50
 15  \w     73.00 101.00   0.50    0.52    --   38.82  54.00-120.00   56
 16  \w     19.00  64.00   0.50    0.52    --   38.82  54.00-120.00   90
 17  \w    -17.00   8.00   0.50    0.52    --   38.82 -43.00 -30.00   50
 18  \w     32.00 103.00   0.50    0.52    --   38.82  43.00 -30.00  142
 19  \w     36.00  61.00   0.50    0.52    --   38.82  32.00   0.00   50
 20  \w     83.00 108.00   0.50    0.52    --   38.82  32.00   0.00   50
 21  \w     14.00  46.00   0.50    0.52    --   38.82 -43.00 -30.00   64
 22  \w    101.00 141.00   0.50    2.08    --  100.00  93.00 -90.00   80
 23  \w     65.00 117.00   0.50    2.08    --  100.00 -45.00-150.00  104
 24  \w     36.00 115.00   0.50    2.08    --  100.00 -61.00  90.00  158
 25  \w     36.00  61.00   0.50    2.08    --  100.00 -45.00-150.00   50
 26  \w     73.00  99.00   0.50    2.08    --  100.00  15.00 120.00   52
 27  \w     76.00 114.00   0.50    2.08    --  100.00 -30.00-120.00   76
 28  \w     26.00 126.00   0.50    2.08    --  100.00 -15.00-180.00  200
 29  \w     35.00  72.00   0.50    2.08    --  100.00 -30.00-120.00   74
 30  \w    103.00 156.00   0.50    2.08    --  100.00  30.00-180.00  106
 31  \w     38.00 122.00   0.50    2.08    --  100.00 -77.00-150.00  168
 32  \w     61.00 118.00   0.50    2.08    --  100.00 -45.00 -90.00  114
 33  \w     96.00 153.00   0.50    2.08    --  100.00  45.00  90.00  114
 34  \w     42.00  85.00   0.50    2.08    --  100.00 -45.00-180.00   86
 35  \w     60.00 104.00   0.50    2.08    --  100.00-111.00   0.00   88
 36  \w     79.00 105.00   0.50    2.08    --  100.00  15.00  30.00   52
 37  \w     42.00  72.00   0.50    2.08    --  100.00-111.00 -60.00   60
 38  \w    106.00 154.00   0.50    2.08    --  100.00  45.00-120.00   96
 39  \w    119.00 144.00   0.50    2.08    --  100.00  15.00  30.00   50
 40  \w     88.00 113.00   0.50    2.08    --  100.00 -61.00-180.00   50
 41  \w    -49.00 -23.00   0.50    0.52    --  -38.82  33.00-151.00   52
 42  \w    -41.00 -15.00   0.50    0.52    --  -38.82 -65.00 -90.00   52
 43  \w    -55.00 -29.00   0.50    0.52    --  -38.82 -65.00 -60.00   52
 44  \w    -48.00 -23.00   0.50    0.52    --  -38.82 -54.00 -60.00   50
 45  \w    -36.00  33.00   0.50    0.52    --  -38.82  21.00   0.00  138
 46  \w     17.00  42.00   0.50    0.52    --   38.82  65.00 -60.00   50
 47  \w     23.00  49.00   0.50    0.52    --   38.82  65.00 -30.00   52
 48  \w    -27.00  -1.00   0.50    0.52    --   38.82 -89.00  30.00   52
 49  \w     30.00  70.00   0.50    0.52    --   38.82 -89.00  30.00   80
 50  \w     16.00  55.00   0.50    0.52    --   38.82  65.00  30.00   78
 51  \w     17.00  55.00   0.50    0.52    --   38.82  65.00   0.00   76
 52  \w     79.00 104.00   0.50    0.52    --   38.82  65.00   0.00   50
 53  \w    -32.00  18.00   0.50    0.52    --   38.82 -21.00 -90.00  100
 54  \w     29.00  55.00   0.50    0.52    --   38.82  32.00 -60.00   52
 55  \w    119.00 150.00   0.50    2.08    --  100.00  69.00 -60.00   62
 56  \w     29.00  54.00   0.50    2.08    --  100.00 -22.00 120.00   50
 57  \w     76.00 102.00   0.50    2.08    --  100.00  69.00 -60.00   52
 58  \w     80.00 114.00   0.50    2.08    --  100.00  53.00   0.00   68
 59  \w     80.00 107.00   0.50    2.08    --  100.00  53.00 -30.00   54
 60  \w     78.00 108.00   0.50    2.08    --  100.00  61.00-120.00   60
 61  \w     80.00 137.00   0.50    2.08    --  100.00  53.00 -90.00  114
 62  \w     86.00 157.00   0.50    2.08    --  100.00  45.00 -30.00  142
 63  \w    115.00 145.00   0.50    2.08    --  100.00  45.00   0.00   60
 64  \w     92.00 117.00   0.50    2.08    --  100.00  61.00 120.00   50
 65  \w    122.00 155.00   0.50    2.08    --  100.00  61.00 120.00   66
 66  \w     78.00 104.00   0.50    2.08    --  100.00  61.00 -30.00   52
 67  \w     78.00 104.00   0.50    2.08    --  100.00  61.00   0.00   52
 68  \w     83.00 111.00   0.50    2.08    --  100.00  77.00   0.00   56
 69  \w     94.00 119.00   0.50    2.08    --  100.00 -22.00 120.00   50
 70  \w     78.00 155.00   0.50    2.08    --  100.00  61.00 -90.00  154
 71  \w     81.00 123.00   0.50    2.08    --  100.00  53.00-120.00   84
 72  \w     85.00 111.00   0.50    2.08    --  100.00  45.00 -90.00   52
 73  \w     83.00 109.00   0.50    2.08    --  100.00  77.00  90.00   52
 74  \w    131.00 157.00   0.50    2.08    --  100.00  37.00  60.00   52
 75  \w     76.00 101.00   0.50    2.08    --  100.00  69.00 -30.00   50
 76  \w     83.00 108.00   0.50    2.08    --  100.00  77.00 -30.00   50
 77  \w    128.00 155.00   0.50    2.08    --  100.00  69.00 -79.93   54
 78  \w     76.00 101.00   0.50    2.08    --  100.00  69.00 -79.93   50
 79  \w     80.00 118.00   0.50    2.08    --  100.00  67.00 -75.32   76
 80  \w     76.00 102.00   0.50    2.08    --  100.00  69.00 -90.00   52
 81  \w    132.00 157.00   0.50    2.08    --  100.00  77.00  90.00   50
 82  \w    117.00 144.00   0.50    2.08    --  100.00  69.00-120.00   54
 83  \w     85.00 111.00   0.50    2.08    --  100.00  45.00   0.00   52
 84  \w    112.00 138.00   0.50    2.08    --  100.00  61.00  30.00   52
 85  \w     78.00 103.00   0.50    2.08    --  100.00  61.00  30.00   50
 86  \w     76.00 102.00   0.50    2.08    --  100.00  69.00-120.00   52
 87  \w     76.00 133.00   0.50    2.08    --  100.00  69.00   0.00  114
 88  \w    129.00 154.00   0.50    2.08    --  100.00  53.00-180.00   50
 89  \w     83.00 108.00   0.50    2.08    --  100.00-111.00 120.00   50
 90  \w     77.00 102.00   0.50    2.08    --  100.00  65.00  29.76   50
 91  \w    132.00 157.00   0.50    2.08    --  100.00  61.00 -60.00   50
 92  \w     78.00 104.00   0.50    2.08    --  100.00  61.00 -60.00   52
;
_diffrn_measurement_device 'four-circle diffractometer'
_diffrn_measurement_device_type 'SuperNova, Single source at offset/far, HyPix3000'
_diffrn_measurement_method '\w scans'
_diffrn_orient_matrix_type 'CrysAlisPro convention (1999,Acta A55,543-557)'
_diffrn_orient_matrix_UB_11 0.0441138000
_diffrn_orient_matrix_UB_12 0.0340711000
_diffrn_orient_matrix_UB_13 -0.0466023000
_diffrn_orient_matrix_UB_21 -0.0605810000
_diffrn_orient_matrix_UB_22 -0.0415304000
_diffrn_orient_matrix_UB_23 -0.0507811000
_diffrn_orient_matrix_UB_31 -0.0344989000
_diffrn_orient_matrix_UB_32 0.1165094000
_diffrn_orient_matrix_UB_33 -0.0045000000
_diffrn_radiation_monochromator mirror
_diffrn_radiation_probe x-ray
_diffrn_radiation_type 'Cu K\a'
_diffrn_radiation_wavelength 1.54184
_diffrn_reflns_av_R_equivalents 0.0414
_diffrn_reflns_av_unetI/netI 0.0255
_diffrn_reflns_Laue_measured_fraction_full 0.998
_diffrn_reflns_Laue_measured_fraction_max 0.996
_diffrn_reflns_limit_h_max 22
_diffrn_reflns_limit_h_min -23
_diffrn_reflns_limit_k_max 14
_diffrn_reflns_limit_k_min -13
_diffrn_reflns_limit_l_max 27
_diffrn_reflns_limit_l_min -27
_diffrn_reflns_number 28786
_diffrn_reflns_point_group_measured_fraction_full 0.998
_diffrn_reflns_point_group_measured_fraction_max 0.996
_diffrn_reflns_theta_full 67.684
_diffrn_reflns_theta_max 69.987
_diffrn_reflns_theta_min 3.964
_diffrn_source 'micro-focus sealed X-ray tube'
_diffrn_source_type 'SuperNova (Cu) X-ray Source'
_exptl_absorpt_coefficient_mu 11.469
_exptl_absorpt_correction_T_max 1.00000
_exptl_absorpt_correction_T_min 0.57233
_exptl_absorpt_correction_type multi-scan
_exptl_absorpt_process_details
;
CrysAlisPro 1.171.40.71a (Rigaku Oxford Diffraction, 2020)
Empirical absorption correction using spherical harmonics,
 implemented in SCALE3 ABSPACK scaling algorithm.
;
_exptl_crystal_colour 'clear yellowish yellow'
_exptl_crystal_colour_lustre clear
_exptl_crystal_colour_modifier yellowish
_exptl_crystal_colour_primary yellow
_exptl_crystal_density_diffrn 1.724
_exptl_crystal_description prism
_exptl_crystal_F_000 2604
_exptl_crystal_recrystallization_method 'Re-crystallisation from solvent: 1,2-dichloroethane'
_exptl_crystal_size_max 0.17
_exptl_crystal_size_mid 0.15
_exptl_crystal_size_min 0.11
_refine_diff_density_max 1.842
_refine_diff_density_min -2.730
_refine_diff_density_rms 0.133
_refine_ls_extinction_method none
_refine_ls_goodness_of_fit_ref 1.154
_refine_ls_hydrogen_treatment constr
_refine_ls_matrix_type full
_refine_ls_number_parameters 319
_refine_ls_number_reflns 4833
_refine_ls_number_restraints 0
_refine_ls_restrained_S_all 1.154
_refine_ls_R_factor_all 0.0400
_refine_ls_R_factor_gt 0.0364
_refine_ls_shift/su_max 0.002
_refine_ls_shift/su_mean 0.000
_refine_ls_structure_factor_coef Fsqd
_refine_ls_weighting_details 'w=1/[\s^2^(Fo^2^)+(0.0637P)^2^+14.6490P] where P=(Fo^2^+2Fc^2^)/3'
_refine_ls_weighting_scheme calc
_refine_ls_wR_factor_gt 0.1015
_refine_ls_wR_factor_ref 0.1048
_reflns_Friedel_coverage 0.000
_reflns_number_gt 4360
_reflns_number_total 4833
_reflns_threshold_expression 'I > 2\s(I)'
_cod_data_source_file d1dt02823e2.cif
_cod_data_source_block bsc-355
_cod_database_code 7708542
_shelx_shelxl_version_number 2018/3
_chemical_oxdiff_formula 'C28 H28 Cl N5 O Pt '
_shelx_space_group_comment
;
The symmetry employed for this shelxl refinement is uniquely defined
by the following loop, which should always be used as a source of
symmetry information in preference to the above space-group names.
They are only intended as comments.
;
_shelx_estimated_absorpt_t_max 0.365
_shelx_estimated_absorpt_t_min 0.246
_reflns_odcompleteness_completeness 98.52
_reflns_odcompleteness_iscentric 1
_reflns_odcompleteness_theta 70.93
_olex2_refinement_description
;
1. Others
 Sof(O1S)=Sof(H1SA)=Sof(H1SB)=FVAR(1)
2.a Riding coordinates:
 O1S(H1SA,H1SB)
2.b Aromatic/amide H refined with riding coordinates:
 C1(H1), C2(H2), C3(H3), C4(H4), C9(H9), C11(H11), C10(H10), C20(H20),
 C18(H18), C19(H19)
2.c Idealised Me refined as rotating group:
 C13(H13A,H13B,H13C), C26(H26A,H26B,H26C), C14(H14A,H14B,H14C), C22(H22A,H22B,
 H22C), C25(H25A,H25B,H25C), C23(H23A,H23B,H23C)
;
_olex2_submission_special_instructions 'No special instructions were received'
_oxdiff_exptl_absorpt_empirical_details
;
Empirical correction (ABSPACK) includes:
- Absorption correction using spherical harmonics
- Frame scaling
;
_oxdiff_exptl_absorpt_empirical_full_max 2.027
_oxdiff_exptl_absorpt_empirical_full_min 0.515

loop_
_space_group_symop_operation_xyz
'x, y, z'
'-x+1/2, y, -z'
'x+1/2, y+1/2, z+1/2'
'-x+1, y+1/2, -z+1/2'
'-x, -y, -z'
'x-1/2, -y, z'
'-x+1/2, -y+1/2, -z+1/2'
'x, -y+1/2, z+1/2'

loop_
_atom_site_label
_atom_site_type_symbol
_atom_site_fract_x
_atom_site_fract_y
_atom_site_fract_z
_atom_site_U_iso_or_equiv
_atom_site_adp_type
_atom_site_occupancy
_atom_site_site_symmetry_order
_atom_site_calc_flag
_atom_site_refinement_flags_posn
_atom_site_refinement_flags_adp
_atom_site_refinement_flags_occupancy
_atom_site_disorder_assembly
_atom_site_disorder_group
Pt1 Pt 0.55738(2) 0.37349(2) 0.38715(2) 0.02930(10) Uani 1 1 d . . . . .
Cl1 Cl 0.65786(6) 0.49509(10) 0.39135(5) 0.0376(2) Uani 1 1 d . . . . .
O1 O 0.37069(19) 0.2525(3) 0.48354(17) 0.0469(9) Uani 1 1 d . . . . .
N1 N 0.49530(19) 0.4913(3) 0.41630(17) 0.0304(8) Uani 1 1 d . . . . .
N2 N 0.4192(2) 0.3422(4) 0.41118(19) 0.0344(8) Uani 1 1 d . . . . .
N5 N 0.3010(2) 0.2741(4) 0.3907(2) 0.0374(9) Uani 1 1 d . . . . .
N4 N 0.6505(2) 0.2055(4) 0.33767(19) 0.0379(9) Uani 1 1 d . . . . .
N3 N 0.4553(2) 0.1779(3) 0.3799(2) 0.0378(9) Uani 1 1 d . . . . .
C15 C 0.6130(2) 0.2620(4) 0.3569(2) 0.0338(10) Uani 1 1 d . . . . .
C5 C 0.4311(2) 0.4530(4) 0.4241(2) 0.0319(9) Uani 1 1 d . . . . .
C24 C 0.3616(2) 0.2837(4) 0.4320(2) 0.0341(10) Uani 1 1 d . . . . .
C7 C 0.4991(3) 0.0967(4) 0.3612(3) 0.0386(11) Uani 1 1 d . . . . .
C6 C 0.4725(2) 0.2792(4) 0.3905(2) 0.0335(10) Uani 1 1 d . . . . .
C1 C 0.5123(3) 0.6004(4) 0.4274(2) 0.0346(10) Uani 1 1 d . . . . .
H1 H 0.557289 0.627226 0.421762 0.041 Uiso 1 1 calc R U . . .
C12 C 0.4906(3) 0.0722(5) 0.3001(3) 0.0429(12) Uani 1 1 d . . . . .
C16 C 0.6995(3) 0.1430(4) 0.3131(3) 0.0426(12) Uani 1 1 d . . . . .
C2 C 0.4662(3) 0.6722(4) 0.4465(2) 0.0376(10) Uani 1 1 d . . . . .
H2 H 0.479072 0.747963 0.454388 0.045 Uiso 1 1 calc R U . . .
O1S O 0.750000 0.3453(7) 0.500000 0.040(2) Uani 0.71(2) 2 d S T P . .
H1SA H 0.726040 0.386492 0.471320 0.060 Uiso 0.356(10) 1 d R U P A -1
H1SB H 0.780730 0.390762 0.521160 0.060 Uiso 0.356(10) 1 d R U P A -1
C3 C 0.4002(3) 0.6331(4) 0.4543(2) 0.0383(11) Uani 1 1 d . . . . .
H3 H 0.367455 0.682581 0.467153 0.046 Uiso 1 1 calc R U . . .
C4 C 0.3819(3) 0.5218(4) 0.4434(2) 0.0348(10) Uani 1 1 d . . . . .
H4 H 0.337217 0.493685 0.449014 0.042 Uiso 1 1 calc R U . . .
C8 C 0.5455(3) 0.0349(4) 0.4049(2) 0.0371(10) Uani 1 1 d . . . . .
C13 C 0.5604(3) 0.0697(5) 0.4688(2) 0.0424(11) Uani 1 1 d . . . . .
H13A H 0.593182 0.133386 0.474330 0.064 Uiso 1 1 calc R U . . .
H13B H 0.582329 0.007650 0.494006 0.064 Uiso 1 1 calc R U . . .
H13C H 0.515474 0.090902 0.480224 0.064 Uiso 1 1 calc R U . . .
C26 C 0.2922(3) 0.3039(5) 0.3282(3) 0.0489(13) Uani 1 1 d . . . . .
H26A H 0.331979 0.351809 0.322849 0.073 Uiso 1 1 calc R U . . .
H26B H 0.246903 0.344009 0.315333 0.073 Uiso 1 1 calc R U . . .
H26C H 0.291730 0.236292 0.304080 0.073 Uiso 1 1 calc R U . . .
C9 C 0.5802(3) -0.0552(5) 0.3861(3) 0.0448(12) Uani 1 1 d . . . . .
H9 H 0.610734 -0.099371 0.415205 0.054 Uiso 1 1 calc R U . . .
C14 C 0.4461(4) 0.1481(5) 0.2538(3) 0.0525(14) Uani 1 1 d . . . . .
H14A H 0.400076 0.163058 0.264997 0.079 Uiso 1 1 calc R U . . .
H14B H 0.437709 0.111927 0.214462 0.079 Uiso 1 1 calc R U . . .
H14C H 0.471650 0.218427 0.252098 0.079 Uiso 1 1 calc R U . . .
C22 C 0.7601(3) 0.0960(6) 0.4184(3) 0.0571(16) Uani 1 1 d . . . . .
H22A H 0.761500 0.173961 0.431411 0.086 Uiso 1 1 calc R U . . .
H22B H 0.803871 0.058106 0.438765 0.086 Uiso 1 1 calc R U . . .
H22C H 0.718376 0.059101 0.428490 0.086 Uiso 1 1 calc R U . . .
C11 C 0.5269(3) -0.0183(5) 0.2833(3) 0.0513(14) Uani 1 1 d . . . . .
H11 H 0.520958 -0.036332 0.241968 0.062 Uiso 1 1 calc R U . . .
C25 C 0.2402(3) 0.2172(5) 0.4077(3) 0.0482(13) Uani 1 1 d . . . . .
H25A H 0.254124 0.190823 0.449126 0.072 Uiso 1 1 calc R U . . .
H25B H 0.225895 0.153596 0.380919 0.072 Uiso 1 1 calc R U . . .
H25C H 0.199977 0.269134 0.404280 0.072 Uiso 1 1 calc R U . . .
C17 C 0.7550(3) 0.0914(5) 0.3523(3) 0.0520(14) Uani 1 1 d . . . . .
C21 C 0.6896(4) 0.1415(5) 0.2504(3) 0.0593(18) Uani 1 1 d . . . . .
C10 C 0.5717(3) -0.0833(5) 0.3256(3) 0.0514(14) Uani 1 1 d . . . . .
H10 H 0.596028 -0.145539 0.313589 0.062 Uiso 1 1 calc R U . . .
C20 C 0.7406(5) 0.0868(7) 0.2264(4) 0.074(2) Uani 1 1 d . . . . .
H20 H 0.736470 0.084217 0.184198 0.089 Uiso 1 1 calc R U . . .
C18 C 0.8058(4) 0.0345(6) 0.3258(4) 0.072(2) Uani 1 1 d . . . . .
H18 H 0.844922 -0.003819 0.349905 0.087 Uiso 1 1 calc R U . . .
C19 C 0.7971(5) 0.0361(7) 0.2635(5) 0.083(3) Uani 1 1 d . . . . .
H19 H 0.832132 0.000287 0.246015 0.099 Uiso 1 1 calc R U . . .
C23 C 0.6267(5) 0.1944(6) 0.2107(3) 0.071(2) Uani 1 1 d . . . . .
H23A H 0.585493 0.144055 0.205869 0.107 Uiso 1 1 calc R U . . .
H23B H 0.637938 0.209329 0.171339 0.107 Uiso 1 1 calc R U . . .
H23C H 0.615281 0.264506 0.228584 0.107 Uiso 1 1 calc R U . . .

loop_
_atom_site_aniso_label
_atom_site_aniso_U_11
_atom_site_aniso_U_22
_atom_site_aniso_U_33
_atom_site_aniso_U_23
_atom_site_aniso_U_13
_atom_site_aniso_U_12
Pt1 0.03025(14) 0.02917(15) 0.02720(14) -0.00193(6) 0.00299(9) 0.00077(6)
Cl1 0.0377(5) 0.0379(6) 0.0385(6) -0.0025(5) 0.0108(4) -0.0051(4)
O1 0.043(2) 0.056(2) 0.039(2) 0.0094(17) 0.0026(15) -0.0056(17)
N1 0.0298(18) 0.0276(19) 0.0322(19) -0.0007(15) 0.0028(15) 0.0040(15)
N2 0.035(2) 0.030(2) 0.036(2) -0.0042(16) 0.0021(16) -0.0009(16)
N5 0.0291(19) 0.038(2) 0.043(2) -0.0019(18) 0.0027(16) -0.0010(16)
N4 0.041(2) 0.038(2) 0.037(2) -0.0055(18) 0.0126(18) -0.0008(18)
N3 0.0307(19) 0.032(2) 0.048(2) -0.0035(18) 0.0014(17) -0.0014(16)
C15 0.034(2) 0.034(2) 0.033(2) 0.0007(19) 0.0066(19) 0.0001(19)
C5 0.033(2) 0.032(2) 0.028(2) -0.0024(18) -0.0009(18) 0.0022(18)
C24 0.031(2) 0.030(2) 0.040(3) -0.0020(19) 0.0037(19) -0.0008(17)
C7 0.031(2) 0.030(2) 0.052(3) -0.002(2) 0.001(2) -0.0024(19)
C6 0.032(2) 0.032(2) 0.034(2) 0.0012(19) 0.0020(18) 0.0008(18)
C1 0.037(2) 0.029(2) 0.035(2) -0.0035(19) 0.0021(19) 0.0003(19)
C12 0.038(3) 0.037(3) 0.047(3) -0.008(2) -0.006(2) 0.001(2)
C16 0.047(3) 0.033(3) 0.054(3) -0.013(2) 0.026(3) -0.006(2)
C2 0.043(3) 0.030(3) 0.037(3) -0.0021(19) 0.002(2) 0.002(2)
O1S 0.030(4) 0.049(4) 0.039(4) 0.000 0.000(3) 0.000
C3 0.038(3) 0.036(3) 0.038(3) -0.0050(19) 0.000(2) 0.0095(19)
C4 0.033(2) 0.036(3) 0.033(2) -0.0017(19) 0.0014(18) 0.0027(19)
C8 0.032(2) 0.029(2) 0.048(3) -0.003(2) 0.004(2) -0.0036(18)
C13 0.039(3) 0.039(3) 0.047(3) 0.002(2) 0.006(2) -0.005(2)
C26 0.045(3) 0.055(4) 0.042(3) -0.001(3) -0.002(2) 0.005(2)
C9 0.038(3) 0.035(3) 0.057(3) -0.005(2) -0.002(2) 0.004(2)
C14 0.056(3) 0.043(3) 0.051(3) -0.006(3) -0.008(3) 0.006(3)
C22 0.033(3) 0.060(4) 0.069(4) -0.009(3) -0.010(3) 0.001(3)
C11 0.049(3) 0.048(3) 0.051(3) -0.015(3) -0.002(2) 0.002(2)
C25 0.033(2) 0.053(3) 0.058(3) -0.010(3) 0.010(2) -0.006(2)
C17 0.036(3) 0.045(3) 0.078(4) -0.015(3) 0.019(3) -0.005(2)
C21 0.077(5) 0.049(4) 0.062(4) -0.020(3) 0.039(4) -0.021(3)
C10 0.043(3) 0.037(3) 0.068(4) -0.019(3) -0.003(3) 0.011(2)
C20 0.090(6) 0.066(5) 0.082(5) -0.033(4) 0.054(5) -0.019(4)
C18 0.048(3) 0.049(4) 0.125(7) -0.020(4) 0.029(4) -0.003(3)
C19 0.080(5) 0.073(5) 0.115(7) -0.050(5) 0.065(5) -0.021(4)
C23 0.110(6) 0.065(4) 0.039(3) -0.011(3) 0.016(4) -0.014(4)

loop_
_atom_type_symbol
_atom_type_description
_atom_type_scat_dispersion_real
_atom_type_scat_dispersion_imag
_atom_type_scat_source
C C 0.0181 0.0091 'International Tables Vol C Tables 4.2.6.8 and 6.1.1.4'
H H 0.0000 0.0000 'International Tables Vol C Tables 4.2.6.8 and 6.1.1.4'
Cl Cl 0.3639 0.7018 'International Tables Vol C Tables 4.2.6.8 and 6.1.1.4'
N N 0.0311 0.0180 'International Tables Vol C Tables 4.2.6.8 and 6.1.1.4'
O O 0.0492 0.0322 'International Tables Vol C Tables 4.2.6.8 and 6.1.1.4'
Pt Pt -4.5932 6.9264 'International Tables Vol C Tables 4.2.6.8 and 6.1.1.4'

loop_
_geom_angle_atom_site_label_1
_geom_angle_atom_site_label_2
_geom_angle_atom_site_label_3
_geom_angle
_geom_angle_site_symmetry_1
_geom_angle_site_symmetry_3
_geom_angle_publ_flag
N1 Pt1 Cl1 94.49(11) . . ?
C15 Pt1 Cl1 86.67(15) . . ?
C15 Pt1 N1 177.75(17) . . ?
C15 Pt1 C6 97.6(2) . . ?
C6 Pt1 Cl1 174.75(14) . . ?
C6 Pt1 N1 81.36(18) . . ?
C5 N1 Pt1 114.1(3) . . ?
C5 N1 C1 119.4(4) . . ?
C1 N1 Pt1 126.5(3) . . ?
C5 N2 C24 119.9(4) . . ?
C5 N2 C6 119.2(4) . . ?
C6 N2 C24 119.3(4) . . ?
C24 N5 C26 125.5(4) . . ?
C24 N5 C25 118.2(5) . . ?
C26 N5 C25 116.0(4) . . ?
C15 N4 C16 175.8(5) . . ?
C6 N3 C7 125.2(4) . . ?
N4 C15 Pt1 172.4(4) . . ?
N1 C5 N2 114.6(4) . . ?
N1 C5 C4 122.0(4) . . ?
N2 C5 C4 123.4(4) . . ?
O1 C24 N2 119.8(4) . . ?
O1 C24 N5 125.8(5) . . ?
N5 C24 N2 114.3(4) . . ?
C12 C7 N3 119.5(5) . . ?
C12 C7 C8 121.4(5) . . ?
C8 C7 N3 118.8(5) . . ?
N2 C6 Pt1 110.7(3) . . ?
N3 C6 Pt1 135.8(4) . . ?
N3 C6 N2 113.4(4) . . ?
N1 C1 H1 119.3 . . ?
N1 C1 C2 121.4(5) . . ?
C2 C1 H1 119.3 . . ?
C7 C12 C14 120.0(5) . . ?
C11 C12 C7 118.6(5) . . ?
C11 C12 C14 121.3(5) . . ?
N4 C16 C21 116.9(6) . . ?
C17 C16 N4 117.8(5) . . ?
C17 C16 C21 125.2(6) . . ?
C1 C2 H2 120.3 . . ?
C1 C2 C3 119.3(5) . . ?
C3 C2 H2 120.3 . . ?
H1SA O1S H1SB 104.5 . . ?
C2 C3 H3 120.0 . . ?
C2 C3 C4 120.1(5) . . ?
C4 C3 H3 120.0 . . ?
C5 C4 C3 117.8(5) . . ?
C5 C4 H4 121.1 . . ?
C3 C4 H4 121.1 . . ?
C7 C8 C13 120.8(5) . . ?
C9 C8 C7 117.9(5) . . ?
C9 C8 C13 121.2(5) . . ?
C8 C13 H13A 109.5 . . ?
C8 C13 H13B 109.5 . . ?
C8 C13 H13C 109.5 . . ?
H13A C13 H13B 109.5 . . ?
H13A C13 H13C 109.5 . . ?
H13B C13 H13C 109.5 . . ?
N5 C26 H26A 109.5 . . ?
N5 C26 H26B 109.5 . . ?
N5 C26 H26C 109.5 . . ?
H26A C26 H26B 109.5 . . ?
H26A C26 H26C 109.5 . . ?
H26B C26 H26C 109.5 . . ?
C8 C9 H9 119.0 . . ?
C8 C9 C10 122.0(5) . . ?
C10 C9 H9 119.0 . . ?
C12 C14 H14A 109.5 . . ?
C12 C14 H14B 109.5 . . ?
C12 C14 H14C 109.5 . . ?
H14A C14 H14B 109.5 . . ?
H14A C14 H14C 109.5 . . ?
H14B C14 H14C 109.5 . . ?
H22A C22 H22B 109.5 . . ?
H22A C22 H22C 109.5 . . ?
H22B C22 H22C 109.5 . . ?
C17 C22 H22A 109.5 . . ?
C17 C22 H22B 109.5 . . ?
C17 C22 H22C 109.5 . . ?
C12 C11 H11 119.3 . . ?
C12 C11 C10 121.3(6) . . ?
C10 C11 H11 119.3 . . ?
N5 C25 H25A 109.5 . . ?
N5 C25 H25B 109.5 . . ?
N5 C25 H25C 109.5 . . ?
H25A C25 H25B 109.5 . . ?
H25A C25 H25C 109.5 . . ?
H25B C25 H25C 109.5 . . ?
C16 C17 C22 121.2(5) . . ?
C16 C17 C18 116.1(7) . . ?
C18 C17 C22 122.7(7) . . ?
C16 C21 C23 122.5(6) . . ?
C20 C21 C16 116.9(8) . . ?
C20 C21 C23 120.6(7) . . ?
C9 C10 H10 120.7 . . ?
C11 C10 C9 118.7(5) . . ?
C11 C10 H10 120.7 . . ?
C21 C20 H20 120.1 . . ?
C19 C20 C21 119.9(8) . . ?
C19 C20 H20 120.1 . . ?
C17 C18 H18 120.7 . . ?
C19 C18 C17 118.6(8) . . ?
C19 C18 H18 120.7 . . ?
C20 C19 C18 123.3(6) . . ?
C20 C19 H19 118.4 . . ?
C18 C19 H19 118.4 . . ?
C21 C23 H23A 109.5 . . ?
C21 C23 H23B 109.5 . . ?
C21 C23 H23C 109.5 . . ?
H23A C23 H23B 109.5 . . ?
H23A C23 H23C 109.5 . . ?
H23B C23 H23C 109.5 . . ?

loop_
_geom_bond_atom_site_label_1
_geom_bond_atom_site_label_2
_geom_bond_distance
_geom_bond_site_symmetry_2
_geom_bond_publ_flag
Pt1 Cl1 2.3967(11) . ?
Pt1 N1 2.043(4) . ?
Pt1 C15 1.923(5) . ?
Pt1 C6 1.991(5) . ?
O1 C24 1.211(6) . ?
N1 C5 1.354(6) . ?
N1 C1 1.360(6) . ?
N2 C5 1.372(6) . ?
N2 C24 1.463(6) . ?
N2 C6 1.424(6) . ?
N5 C24 1.338(6) . ?
N5 C26 1.444(7) . ?
N5 C25 1.465(7) . ?
N4 C15 1.138(6) . ?
N4 C16 1.402(7) . ?
N3 C7 1.406(7) . ?
N3 C6 1.270(6) . ?
C5 C4 1.389(7) . ?
C7 C12 1.399(8) . ?
C7 C8 1.401(7) . ?
C1 H1 0.9500 . ?
C1 C2 1.367(7) . ?
C12 C14 1.515(8) . ?
C12 C11 1.385(8) . ?
C16 C17 1.383(9) . ?
C16 C21 1.403(10) . ?
C2 H2 0.9500 . ?
C2 C3 1.390(8) . ?
O1S H1SA 0.8703 . ?
O1S H1SB 0.8704 . ?
C3 H3 0.9500 . ?
C3 C4 1.391(7) . ?
C4 H4 0.9500 . ?
C8 C13 1.486(8) . ?
C8 C9 1.381(7) . ?
C13 H13A 0.9800 . ?
C13 H13B 0.9800 . ?
C13 H13C 0.9800 . ?
C26 H26A 0.9800 . ?
C26 H26B 0.9800 . ?
C26 H26C 0.9800 . ?
C9 H9 0.9500 . ?
C9 C10 1.396(9) . ?
C14 H14A 0.9800 . ?
C14 H14B 0.9800 . ?
C14 H14C 0.9800 . ?
C22 H22A 0.9800 . ?
C22 H22B 0.9800 . ?
C22 H22C 0.9800 . ?
C22 C17 1.490(10) . ?
C11 H11 0.9500 . ?
C11 C10 1.389(9) . ?
C25 H25A 0.9800 . ?
C25 H25B 0.9800 . ?
C25 H25C 0.9800 . ?
C17 C18 1.420(9) . ?
C21 C20 1.377(10) . ?
C21 C23 1.489(12) . ?
C10 H10 0.9500 . ?
C20 H20 0.9500 . ?
C20 C19 1.369(13) . ?
C18 H18 0.9500 . ?
C18 C19 1.393(13) . ?
C19 H19 0.9500 . ?
C23 H23A 0.9800 . ?
C23 H23B 0.9800 . ?
C23 H23C 0.9800 . ?

loop_
_geom_torsion_atom_site_label_1
_geom_torsion_atom_site_label_2
_geom_torsion_atom_site_label_3
_geom_torsion_atom_site_label_4
_geom_torsion
_geom_torsion_site_symmetry_1
_geom_torsion_site_symmetry_2
_geom_torsion_site_symmetry_3
_geom_torsion_site_symmetry_4
_geom_torsion_publ_flag
Pt1 N1 C5 N2 0.0(5) . . . . ?
Pt1 N1 C5 C4 -179.6(4) . . . . ?
Pt1 N1 C1 C2 179.6(4) . . . . ?
N1 C5 C4 C3 0.4(7) . . . . ?
N1 C1 C2 C3 -0.5(8) . . . . ?
N2 C5 C4 C3 -179.2(5) . . . . ?
N4 C16 C17 C22 3.8(8) . . . . ?
N4 C16 C17 C18 -176.3(5) . . . . ?
N4 C16 C21 C20 175.5(5) . . . . ?
N4 C16 C21 C23 -5.6(9) . . . . ?
N3 C7 C12 C14 12.5(8) . . . . ?
N3 C7 C12 C11 -171.1(5) . . . . ?
N3 C7 C8 C13 -13.1(7) . . . . ?
N3 C7 C8 C9 170.6(5) . . . . ?
C5 N1 C1 C2 0.2(7) . . . . ?
C5 N2 C24 O1 -79.3(6) . . . . ?
C5 N2 C24 N5 98.1(5) . . . . ?
C5 N2 C6 Pt1 1.4(5) . . . . ?
C5 N2 C6 N3 -179.9(4) . . . . ?
C24 N2 C5 N1 164.2(4) . . . . ?
C24 N2 C5 C4 -16.1(7) . . . . ?
C24 N2 C6 Pt1 -163.9(3) . . . . ?
C24 N2 C6 N3 14.9(6) . . . . ?
C7 N3 C6 Pt1 0.8(9) . . . . ?
C7 N3 C6 N2 -177.5(5) . . . . ?
C7 C12 C11 C10 -0.9(9) . . . . ?
C7 C8 C9 C10 1.9(8) . . . . ?
C6 N2 C5 N1 -0.9(6) . . . . ?
C6 N2 C5 C4 178.7(4) . . . . ?
C6 N2 C24 O1 85.9(6) . . . . ?
C6 N2 C24 N5 -96.7(5) . . . . ?
C6 N3 C7 C12 -96.3(6) . . . . ?
C6 N3 C7 C8 89.5(7) . . . . ?
C1 N1 C5 N2 179.5(4) . . . . ?
C1 N1 C5 C4 -0.2(7) . . . . ?
C1 C2 C3 C4 0.8(8) . . . . ?
C12 C7 C8 C13 172.9(5) . . . . ?
C12 C7 C8 C9 -3.4(8) . . . . ?
C12 C11 C10 C9 -0.5(9) . . . . ?
C16 C17 C18 C19 1.1(9) . . . . ?
C16 C21 C20 C19 0.6(10) . . . . ?
C2 C3 C4 C5 -0.7(7) . . . . ?
C8 C7 C12 C14 -173.5(5) . . . . ?
C8 C7 C12 C11 2.9(8) . . . . ?
C8 C9 C10 C11 -0.1(9) . . . . ?
C13 C8 C9 C10 -174.3(5) . . . . ?
C26 N5 C24 O1 -175.1(5) . . . . ?
C26 N5 C24 N2 7.7(7) . . . . ?
C14 C12 C11 C10 175.4(6) . . . . ?
C22 C17 C18 C19 -179.1(6) . . . . ?
C25 N5 C24 O1 -2.4(8) . . . . ?
C25 N5 C24 N2 -179.7(4) . . . . ?
C17 C16 C21 C20 -1.8(9) . . . . ?
C17 C16 C21 C23 177.1(6) . . . . ?
C17 C18 C19 C20 -2.3(11) . . . . ?
C21 C16 C17 C22 -178.9(6) . . . . ?
C21 C16 C17 C18 1.0(9) . . . . ?
C21 C20 C19 C18 1.4(12) . . . . ?
C23 C21 C20 C19 -178.3(7) . . . . ?
